data_4079141
loop_
_publ_author_name
'Ishida, Shintaro'
'Uchida, Kenya'
'Onodera, Tsunenobu'
'Oikawa, Hidetoshi'
'Kira, Mitsuo'
'Iwamoto, Takeaki'

_publ_section_title
;
 Siloxy-Substituted Cyclopentadiene Showing Aggregation-Enhanced Emission:
 An Application of Cycloaddition of Isolable Dialkylsilylene
;
_journal_issue 17
_journal_name_full Organometallics
_journal_page_first 5983
_journal_paper_doi 10.1021/om3005178
_journal_volume 31
_journal_year 2012
_chemical_formula_sum 'C45 H60 O Si5'
_chemical_formula_weight 757.38
_chemical_name_systematic
; 
 ? 
;
_space_group_IT_number 15
_symmetry_cell_setting monoclinic
_symmetry_space_group_name_Hall '-C 2yc'
_symmetry_space_group_name_H-M 'C 1 2/c 1'
_atom_sites_solution_hydrogens geom
_atom_sites_solution_primary direct
_atom_sites_solution_secondary difmap
_audit_creation_method SHELXL-97
_cell_angle_alpha 90.00
_cell_angle_beta 109.912(3)
_cell_angle_gamma 90.00
_cell_formula_units_Z 8
_cell_length_a 42.824(9)
_cell_length_b 10.924(2)
_cell_length_c 19.516(4)
_cell_measurement_reflns_used 8763
_cell_measurement_temperature 100(2)
_cell_measurement_theta_max 27.90
_cell_measurement_theta_min 2.31
_cell_volume 8584(3)
_computing_cell_refinement 'APEX2 (Bruker AXS, 2006)'
_computing_data_collection 'APEX2 (Bruker AXS, 2006)'
_computing_data_reduction 'SAINT (Bruker AXS, 2004)'
_computing_molecular_graphics 'XSHEL (Bruker AXS,2002)'
_computing_publication_material 'XCIF (Bruker AXS, 2001)'
_computing_structure_refinement 'SHELXL-97 (Sheldrick, 1997)'
_computing_structure_solution 'SHELXS-97 (Sheldrick, 1997)'
_diffrn_ambient_temperature 100(2)
_diffrn_detector_area_resol_mean 8.333
_diffrn_measured_fraction_theta_full 0.996
_diffrn_measured_fraction_theta_max 0.996
_diffrn_measurement_device_type 'Bruker APEXII CCD area detector'
_diffrn_measurement_method 'phi and omega scans'
_diffrn_radiation_monochromator 'Bruker Helios multilayer confocal mirror'
_diffrn_radiation_source 'Bruker TXS fine-focus rotating anode'
_diffrn_radiation_type MoK\a
_diffrn_radiation_wavelength 0.71073
_diffrn_reflns_av_R_equivalents 0.0548
_diffrn_reflns_av_sigmaI/netI 0.0646
_diffrn_reflns_limit_h_max 29
_diffrn_reflns_limit_h_min -50
_diffrn_reflns_limit_k_max 12
_diffrn_reflns_limit_k_min -12
_diffrn_reflns_limit_l_max 23
_diffrn_reflns_limit_l_min -22
_diffrn_reflns_number 19640
_diffrn_reflns_theta_full 25.00
_diffrn_reflns_theta_max 25.00
_diffrn_reflns_theta_min 1.93
_exptl_absorpt_coefficient_mu 0.199
_exptl_absorpt_correction_T_max 0.9901
_exptl_absorpt_correction_T_min 0.9427
_exptl_absorpt_correction_type empirical
_exptl_absorpt_process_details
;
SADABS Sheldrick 1996
;
_exptl_crystal_colour pale-yellow
_exptl_crystal_density_diffrn 1.172
_exptl_crystal_density_method 'not measured'
_exptl_crystal_description block
_exptl_crystal_F_000 3264
_exptl_crystal_size_max 0.30
_exptl_crystal_size_mid 0.30
_exptl_crystal_size_min 0.05
_refine_diff_density_max 0.752
_refine_diff_density_min -0.491
_refine_diff_density_rms 0.074
_refine_ls_extinction_method none
_refine_ls_goodness_of_fit_ref 1.036
_refine_ls_hydrogen_treatment constr
_refine_ls_matrix_type full
_refine_ls_number_parameters 472
_refine_ls_number_reflns 7527
_refine_ls_number_restraints 0
_refine_ls_restrained_S_all 1.036
_refine_ls_R_factor_all 0.0657
_refine_ls_R_factor_gt 0.0561
_refine_ls_shift/su_max 0.000
_refine_ls_shift/su_mean 0.000
_refine_ls_structure_factor_coef Fsqd
_refine_ls_weighting_details 'calc w=1/[\s^2^(Fo^2^)+(0.0741P)^2^+16.6425P] where P=(Fo^2^+2Fc^2^)/3'
_refine_ls_weighting_scheme calc
_refine_ls_wR_factor_gt 0.1430
_refine_ls_wR_factor_ref 0.1510
_reflns_number_gt 6311
_reflns_number_total 7527
_reflns_threshold_expression >2sigma(I)
_cod_data_source_file om3005178_si_002.cif
_cod_data_source_block sik21
_cod_depositor_comments
;
The following automatic conversions were performed:
'_atom_site_symetry_multiplicity' tag replaced with
'_atom_site_symmetry_multiplicity'.

Automatic conversion script
Id: cif_correct_tags 1440 2010-10-19 06:21:57Z saulius 
;
_cod_original_sg_symbol_H-M C2/c
_cod_database_code 4079141

loop_
_symmetry_equiv_pos_as_xyz
'x, y, z'
'-x, y, -z+1/2'
'x+1/2, y+1/2, z'
'-x+1/2, y+1/2, -z+1/2'
'-x, -y, -z'
'x, -y, z-1/2'
'-x+1/2, -y+1/2, -z'
'x+1/2, -y+1/2, z-1/2'

loop_
_atom_site_label
_atom_site_type_symbol
_atom_site_fract_x
_atom_site_fract_y
_atom_site_fract_z
_atom_site_U_iso_or_equiv
_atom_site_adp_type
_atom_site_occupancy
_atom_site_symmetry_multiplicity
_atom_site_calc_flag
_atom_site_refinement_flags
Si1 Si 0.098708(16) 0.26915(6) 0.08061(4) 0.01480(18) Uani 1 1 d .
O1 O 0.12557(4) 0.36150(15) 0.05799(9) 0.0163(4) Uani 1 1 d .
C1 C 0.15909(6) 0.3466(2) 0.08355(13) 0.0158(5) Uani 1 1 d .
C2 C 0.18106(6) 0.4174(2) 0.05445(13) 0.0178(5) Uani 1 1 d .
C3 C 0.21260(6) 0.3793(2) 0.08944(13) 0.0181(5) Uani 1 1 d .
C4 C 0.21293(6) 0.2774(2) 0.14271(13) 0.0178(5) Uani 1 1 d .
H1 H 0.2196 0.1999 0.1242 0.021 Uiso 1 1 calc R
C5 C 0.17662(6) 0.2666(2) 0.13518(13) 0.0177(5) Uani 1 1 d .
C6 C 0.16241(6) 0.1832(2) 0.17469(13) 0.0176(5) Uani 1 1 d .
C7 C 0.12758(6) 0.1814(2) 0.15966(13) 0.0169(5) Uani 1 1 d .
C8 C 0.11522(7) 0.1018(2) 0.20049(14) 0.0206(6) Uani 1 1 d .
H2 H 0.0921 0.1013 0.1924 0.025 Uiso 1 1 calc R
C9 C 0.13578(7) 0.0233(2) 0.25255(14) 0.0238(6) Uani 1 1 d .
H3 H 0.1267 -0.0293 0.2797 0.029 Uiso 1 1 calc R
C10 C 0.16951(7) 0.0223(3) 0.26460(14) 0.0237(6) Uani 1 1 d .
H4 H 0.1836 -0.0332 0.2988 0.028 Uiso 1 1 calc R
C11 C 0.18270(7) 0.1026(2) 0.22659(14) 0.0218(6) Uani 1 1 d .
H5 H 0.2060 0.1028 0.2360 0.026 Uiso 1 1 calc R
C12 C 0.07320(6) 0.1833(2) -0.00530(13) 0.0170(5) Uani 1 1 d .
C13 C 0.03675(6) 0.2230(2) -0.01236(14) 0.0207(6) Uani 1 1 d .
H6 H 0.0223 0.2202 -0.0641 0.025 Uiso 1 1 calc R
H7 H 0.0277 0.1655 0.0154 0.025 Uiso 1 1 calc R
C14 C 0.03719(6) 0.3537(2) 0.01751(13) 0.0201(6) Uani 1 1 d .
H8 H 0.0151 0.3738 0.0201 0.024 Uiso 1 1 calc R
H9 H 0.0421 0.4130 -0.0158 0.024 Uiso 1 1 calc R
C15 C 0.06438(6) 0.3641(2) 0.09592(13) 0.0187(5) Uani 1 1 d .
Si2 Si 0.080563(18) 0.23720(7) -0.09195(4) 0.01992(19) Uani 1 1 d .
C16 C 0.04583(8) 0.1832(3) -0.17562(15) 0.0336(7) Uani 1 1 d .
H10 H 0.0301 0.2503 -0.1948 0.050 Uiso 1 1 calc R
H11 H 0.0343 0.1142 -0.1626 0.050 Uiso 1 1 calc R
H12 H 0.0551 0.1572 -0.2128 0.050 Uiso 1 1 calc R
C17 C 0.12196(7) 0.1819(3) -0.09208(15) 0.0269(6) Uani 1 1 d .
H13 H 0.1261 0.2141 -0.1351 0.040 Uiso 1 1 calc R
H14 H 0.1220 0.0923 -0.0934 0.040 Uiso 1 1 calc R
H15 H 0.1394 0.2105 -0.0479 0.040 Uiso 1 1 calc R
C18 C 0.08122(7) 0.4050(3) -0.10827(15) 0.0247(6) Uani 1 1 d .
H16 H 0.0997 0.4424 -0.0694 0.037 Uiso 1 1 calc R
H17 H 0.0602 0.4414 -0.1087 0.037 Uiso 1 1 calc R
H18 H 0.0841 0.4195 -0.1554 0.037 Uiso 1 1 calc R
Si3 Si 0.079616(18) 0.00946(7) 0.00118(4) 0.02178(19) Uani 1 1 d .
C19 C 0.06663(8) -0.0739(3) -0.08860(17) 0.0322(7) Uani 1 1 d .
H19 H 0.0700 -0.1620 -0.0798 0.048 Uiso 1 1 calc R
H20 H 0.0800 -0.0453 -0.1173 0.048 Uiso 1 1 calc R
H21 H 0.0431 -0.0577 -0.1154 0.048 Uiso 1 1 calc R
C20 C 0.12430(7) -0.0363(3) 0.04740(16) 0.0275(6) Uani 1 1 d .
H22 H 0.1294 -0.0377 0.1003 0.041 Uiso 1 1 calc R
H23 H 0.1388 0.0229 0.0353 0.041 Uiso 1 1 calc R
H24 H 0.1279 -0.1179 0.0307 0.041 Uiso 1 1 calc R
C21 C 0.05398(8) -0.0641(3) 0.05101(17) 0.0313(7) Uani 1 1 d .
H25 H 0.0537 -0.1530 0.0439 0.047 Uiso 1 1 calc R
H26 H 0.0312 -0.0324 0.0320 0.047 Uiso 1 1 calc R
H27 H 0.0636 -0.0454 0.1031 0.047 Uiso 1 1 calc R
Si4 Si 0.080931(19) 0.52735(7) 0.12050(4) 0.02311(19) Uani 1 1 d .
C22 C 0.08075(8) 0.6119(3) 0.03736(15) 0.0274(6) Uani 1 1 d .
H28 H 0.0578 0.6288 0.0065 0.041 Uiso 1 1 calc R
H29 H 0.0916 0.5621 0.0102 0.041 Uiso 1 1 calc R
H30 H 0.0928 0.6893 0.0517 0.041 Uiso 1 1 calc R
C23 C 0.12400(8) 0.5254(3) 0.18985(16) 0.0340(7) Uani 1 1 d .
H31 H 0.1399 0.5008 0.1663 0.051 Uiso 1 1 calc R
H32 H 0.1249 0.4671 0.2286 0.051 Uiso 1 1 calc R
H33 H 0.1297 0.6074 0.2108 0.051 Uiso 1 1 calc R
C24 C 0.05630(9) 0.6298(3) 0.16052(16) 0.0361(8) Uani 1 1 d .
H34 H 0.0673 0.7095 0.1724 0.054 Uiso 1 1 calc R
H35 H 0.0548 0.5923 0.2049 0.054 Uiso 1 1 calc R
H36 H 0.0339 0.6410 0.1251 0.054 Uiso 1 1 calc R
Si5 Si 0.043852(18) 0.31447(7) 0.16452(4) 0.0237(2) Uani 1 1 d .
C25 C 0.02578(7) 0.1565(3) 0.15492(17) 0.0354(7) Uani 1 1 d .
H37 H 0.0433 0.0961 0.1599 0.053 Uiso 1 1 calc R
H38 H 0.0086 0.1480 0.1069 0.053 Uiso 1 1 calc R
H39 H 0.0160 0.1428 0.1929 0.053 Uiso 1 1 calc R
C26 C 0.07226(7) 0.3296(3) 0.26090(14) 0.0295(7) Uani 1 1 d .
H40 H 0.0600 0.3115 0.2939 0.044 Uiso 1 1 calc R
H41 H 0.0809 0.4133 0.2695 0.044 Uiso 1 1 calc R
H42 H 0.0908 0.2719 0.2699 0.044 Uiso 1 1 calc R
C27 C 0.00541(8) 0.4094(3) 0.15077(18) 0.0415(8) Uani 1 1 d .
H43 H -0.0136 0.3553 0.1449 0.062 Uiso 1 1 calc R
H44 H 0.0010 0.4600 0.1070 0.062 Uiso 1 1 calc R
H45 H 0.0088 0.4624 0.1932 0.062 Uiso 1 1 calc R
C28 C 0.17112(6) 0.5050(2) -0.00678(13) 0.0177(5) Uani 1 1 d .
C29 C 0.15558(7) 0.6157(3) -0.00465(14) 0.0240(6) Uani 1 1 d .
H46 H 0.1493 0.6350 0.0364 0.029 Uiso 1 1 calc R
C30 C 0.14909(7) 0.6984(3) -0.06161(16) 0.0293(6) Uani 1 1 d .
H47 H 0.1384 0.7737 -0.0594 0.035 Uiso 1 1 calc R
C31 C 0.15806(7) 0.6721(3) -0.12172(15) 0.0309(7) Uani 1 1 d .
H48 H 0.1540 0.7298 -0.1602 0.037 Uiso 1 1 calc R
C32 C 0.17297(7) 0.5616(3) -0.12531(15) 0.0302(7) Uani 1 1 d .
H49 H 0.1789 0.5425 -0.1668 0.036 Uiso 1 1 calc R
C33 C 0.17936(7) 0.4784(3) -0.06886(14) 0.0241(6) Uani 1 1 d .
H50 H 0.1894 0.4022 -0.0721 0.029 Uiso 1 1 calc R
C34 C 0.24274(6) 0.4255(3) 0.07731(13) 0.0198(6) Uani 1 1 d .
C35 C 0.24767(7) 0.5513(3) 0.07189(14) 0.0243(6) Uani 1 1 d .
H51 H 0.2324 0.6080 0.0796 0.029 Uiso 1 1 calc R
C36 C 0.27482(7) 0.5937(3) 0.05529(16) 0.0291(7) Uani 1 1 d .
H52 H 0.2780 0.6792 0.0516 0.035 Uiso 1 1 calc R
C37 C 0.29732(7) 0.5122(3) 0.04408(15) 0.0294(7) Uani 1 1 d .
H53 H 0.3156 0.5415 0.0319 0.035 Uiso 1 1 calc R
C38 C 0.29301(7) 0.3885(3) 0.05070(15) 0.0288(7) Uani 1 1 d .
H54 H 0.3084 0.3324 0.0429 0.035 Uiso 1 1 calc R
C39 C 0.26623(6) 0.3448(3) 0.06870(14) 0.0225(6) Uani 1 1 d .
H55 H 0.2640 0.2594 0.0751 0.027 Uiso 1 1 calc R
C40 C 0.23751(6) 0.3011(2) 0.21893(14) 0.0203(6) Uani 1 1 d .
C41 C 0.23030(7) 0.3836(3) 0.26518(15) 0.0269(6) Uani 1 1 d .
H56 H 0.2097 0.4257 0.2493 0.032 Uiso 1 1 calc R
C42 C 0.25292(8) 0.4059(3) 0.33481(16) 0.0338(7) Uani 1 1 d .
H57 H 0.2474 0.4613 0.3664 0.041 Uiso 1 1 calc R
C43 C 0.28313(7) 0.3479(3) 0.35777(15) 0.0328(7) Uani 1 1 d .
H58 H 0.2986 0.3638 0.4049 0.039 Uiso 1 1 calc R
C44 C 0.29084(8) 0.2667(3) 0.31207(16) 0.0347(7) Uani 1 1 d .
H59 H 0.3118 0.2267 0.3278 0.042 Uiso 1 1 calc R
C45 C 0.26817(7) 0.2427(3) 0.24307(15) 0.0278(6) Uani 1 1 d .
H60 H 0.2737 0.1859 0.2121 0.033 Uiso 1 1 calc R

loop_
_atom_site_aniso_label
_atom_site_aniso_U_11
_atom_site_aniso_U_22
_atom_site_aniso_U_33
_atom_site_aniso_U_23
_atom_site_aniso_U_13
_atom_site_aniso_U_12
Si1 0.0133(4) 0.0213(4) 0.0132(3) 0.0021(3) 0.0089(3) 0.0011(3)
O1 0.0132(9) 0.0220(9) 0.0158(8) 0.0036(7) 0.0076(7) 0.0001(7)
C1 0.0152(13) 0.0212(13) 0.0148(12) -0.0033(10) 0.0101(10) -0.0019(10)
C2 0.0193(14) 0.0232(13) 0.0148(12) -0.0037(11) 0.0111(10) -0.0020(11)
C3 0.0190(14) 0.0232(13) 0.0154(12) -0.0037(11) 0.0100(10) -0.0018(11)
C4 0.0162(13) 0.0219(13) 0.0174(13) -0.0010(11) 0.0085(10) 0.0019(10)
C5 0.0200(14) 0.0209(13) 0.0150(12) -0.0022(11) 0.0096(10) -0.0006(10)
C6 0.0213(14) 0.0195(13) 0.0148(12) -0.0001(10) 0.0098(10) 0.0013(10)
C7 0.0197(14) 0.0203(13) 0.0127(12) -0.0007(10) 0.0080(10) 0.0007(10)
C8 0.0199(14) 0.0264(14) 0.0192(13) 0.0012(11) 0.0115(11) -0.0008(11)
C9 0.0309(16) 0.0254(14) 0.0196(14) 0.0042(11) 0.0143(12) -0.0025(12)
C10 0.0283(16) 0.0243(14) 0.0179(13) 0.0056(11) 0.0071(11) 0.0047(12)
C11 0.0199(14) 0.0273(14) 0.0201(13) 0.0015(11) 0.0092(11) 0.0014(11)
C12 0.0154(13) 0.0236(13) 0.0142(12) -0.0001(10) 0.0077(10) -0.0015(10)
C13 0.0155(13) 0.0297(14) 0.0196(13) 0.0031(11) 0.0095(11) 0.0013(11)
C14 0.0158(13) 0.0301(14) 0.0171(13) 0.0045(11) 0.0090(10) 0.0052(11)
C15 0.0190(14) 0.0256(14) 0.0153(12) 0.0016(11) 0.0109(11) 0.0042(11)
Si2 0.0190(4) 0.0294(4) 0.0146(4) -0.0010(3) 0.0100(3) -0.0021(3)
C16 0.0327(17) 0.0460(19) 0.0207(14) -0.0004(14) 0.0072(13) -0.0104(14)
C17 0.0255(15) 0.0387(17) 0.0242(14) -0.0073(13) 0.0185(12) -0.0015(12)
C18 0.0279(15) 0.0323(15) 0.0174(13) 0.0044(12) 0.0122(11) 0.0007(12)
Si3 0.0201(4) 0.0238(4) 0.0239(4) -0.0017(3) 0.0106(3) -0.0010(3)
C19 0.0305(17) 0.0325(16) 0.0345(16) -0.0088(14) 0.0124(13) -0.0068(13)
C20 0.0248(15) 0.0297(15) 0.0283(15) -0.0043(12) 0.0096(12) 0.0029(12)
C21 0.0344(17) 0.0241(15) 0.0399(17) 0.0044(13) 0.0186(14) -0.0011(13)
Si4 0.0281(4) 0.0251(4) 0.0186(4) -0.0006(3) 0.0111(3) 0.0055(3)
C22 0.0360(17) 0.0231(14) 0.0276(15) 0.0004(12) 0.0169(13) 0.0015(12)
C23 0.0390(18) 0.0319(16) 0.0266(15) -0.0039(13) 0.0055(13) 0.0000(14)
C24 0.055(2) 0.0340(17) 0.0251(15) 0.0010(13) 0.0216(15) 0.0146(15)
Si5 0.0198(4) 0.0388(5) 0.0184(4) 0.0058(3) 0.0140(3) 0.0075(3)
C25 0.0235(16) 0.056(2) 0.0349(17) 0.0024(15) 0.0200(13) -0.0045(14)
C26 0.0357(17) 0.0405(17) 0.0182(14) 0.0031(13) 0.0169(12) 0.0073(13)
C27 0.0336(18) 0.065(2) 0.0361(18) 0.0148(17) 0.0255(15) 0.0197(16)
C28 0.0126(13) 0.0258(14) 0.0163(12) 0.0002(11) 0.0071(10) -0.0048(10)
C29 0.0225(15) 0.0292(15) 0.0202(13) -0.0023(12) 0.0072(11) -0.0022(12)
C30 0.0273(16) 0.0256(15) 0.0317(16) 0.0059(13) 0.0058(12) 0.0001(12)
C31 0.0243(16) 0.0409(18) 0.0242(15) 0.0148(13) 0.0041(12) -0.0068(13)
C32 0.0212(15) 0.0518(19) 0.0196(14) 0.0049(14) 0.0095(11) -0.0038(14)
C33 0.0196(14) 0.0359(16) 0.0202(14) -0.0022(12) 0.0114(11) -0.0036(12)
C34 0.0166(13) 0.0315(15) 0.0142(12) -0.0020(11) 0.0090(10) -0.0010(11)
C35 0.0184(14) 0.0328(16) 0.0237(14) 0.0021(12) 0.0099(11) -0.0009(12)
C36 0.0212(15) 0.0367(17) 0.0296(15) 0.0077(13) 0.0088(12) -0.0060(13)
C37 0.0169(14) 0.0527(19) 0.0222(14) 0.0037(14) 0.0112(11) -0.0082(13)
C38 0.0188(15) 0.0459(18) 0.0265(15) -0.0076(13) 0.0138(12) -0.0010(13)
C39 0.0186(14) 0.0302(15) 0.0210(13) -0.0048(12) 0.0098(11) -0.0016(11)
C40 0.0184(14) 0.0263(14) 0.0192(13) 0.0031(11) 0.0102(11) -0.0032(11)
C41 0.0211(15) 0.0359(16) 0.0243(14) -0.0036(13) 0.0086(12) 0.0016(12)
C42 0.0360(18) 0.0435(18) 0.0242(15) -0.0089(14) 0.0132(13) -0.0055(14)
C43 0.0252(16) 0.0505(19) 0.0200(14) 0.0013(14) 0.0042(12) -0.0106(14)
C44 0.0215(16) 0.053(2) 0.0276(16) 0.0066(15) 0.0056(13) 0.0032(14)
C45 0.0223(15) 0.0393(17) 0.0237(14) 0.0014(13) 0.0105(12) 0.0055(12)

loop_
_atom_type_symbol
_atom_type_description
_atom_type_scat_dispersion_real
_atom_type_scat_dispersion_imag
_atom_type_scat_source
C C 0.0033 0.0016 'International Tables Vol C Tables 4.2.6.8 and 6.1.1.4'
H H 0.0000 0.0000 'International Tables Vol C Tables 4.2.6.8 and 6.1.1.4'
O O 0.0106 0.0060 'International Tables Vol C Tables 4.2.6.8 and 6.1.1.4'
Si Si 0.0817 0.0704 'International Tables Vol C Tables 4.2.6.8 and 6.1.1.4'

loop_
_geom_angle_atom_site_label_1
_geom_angle_atom_site_label_2
_geom_angle_atom_site_label_3
_geom_angle
O1 Si1 C7 101.65(10)
O1 Si1 C15 110.18(10)
C7 Si1 C15 118.46(11)
O1 Si1 C12 107.44(10)
C7 Si1 C12 119.38(11)
C15 Si1 C12 99.46(11)
C1 O1 Si1 123.92(15)
C5 C1 O1 126.8(2)
C5 C1 C2 111.2(2)
O1 C1 C2 121.9(2)
C3 C2 C1 107.6(2)
C3 C2 C28 124.8(2)
C1 C2 C28 127.4(2)
C2 C3 C34 126.1(2)
C2 C3 C4 110.2(2)
C34 C3 C4 123.7(2)
C5 C4 C3 102.7(2)
C5 C4 C40 116.9(2)
C3 C4 C40 112.7(2)
C1 C5 C6 125.0(2)
C1 C5 C4 108.2(2)
C6 C5 C4 126.7(2)
C11 C6 C7 119.4(2)
C11 C6 C5 120.6(2)
C7 C6 C5 120.0(2)
C8 C7 C6 117.8(2)
C8 C7 Si1 120.9(2)
C6 C7 Si1 120.96(18)
C9 C8 C7 122.1(2)
C10 C9 C8 119.6(2)
C9 C10 C11 119.7(2)
C10 C11 C6 121.3(2)
C13 C12 Si1 101.22(16)
C13 C12 Si2 107.05(16)
Si1 C12 Si2 114.05(13)
C13 C12 Si3 113.13(17)
Si1 C12 Si3 113.77(13)
Si2 C12 Si3 107.46(12)
C14 C13 C12 109.7(2)
C13 C14 C15 110.0(2)
C14 C15 Si1 99.38(15)
C14 C15 Si5 107.14(17)
Si1 C15 Si5 121.26(14)
C14 C15 Si4 113.33(17)
Si1 C15 Si4 107.84(13)
Si5 C15 Si4 107.87(12)
C18 Si2 C17 104.33(13)
C18 Si2 C16 102.27(14)
C17 Si2 C16 111.40(14)
C18 Si2 C12 118.06(12)
C17 Si2 C12 110.02(12)
C16 Si2 C12 110.43(12)
C21 Si3 C19 103.62(14)
C21 Si3 C20 108.43(14)
C19 Si3 C20 104.32(13)
C21 Si3 C12 111.25(12)
C19 Si3 C12 115.29(13)
C20 Si3 C12 113.20(12)
C22 Si4 C23 110.14(14)
C22 Si4 C24 103.29(13)
C23 Si4 C24 105.03(15)
C22 Si4 C15 110.57(12)
C23 Si4 C15 110.96(13)
C24 Si4 C15 116.44(14)
C26 Si5 C25 106.70(14)
C26 Si5 C27 109.41(14)
C25 Si5 C27 100.46(15)
C26 Si5 C15 112.50(13)
C25 Si5 C15 117.59(13)
C27 Si5 C15 109.36(13)
C29 C28 C33 118.1(2)
C29 C28 C2 123.3(2)
C33 C28 C2 118.5(2)
C30 C29 C28 120.8(3)
C31 C30 C29 120.5(3)
C32 C31 C30 119.5(3)
C31 C32 C33 120.3(3)
C32 C33 C28 120.8(3)
C39 C34 C35 118.7(2)
C39 C34 C3 120.6(2)
C35 C34 C3 120.7(2)
C36 C35 C34 120.3(3)
C37 C36 C35 120.4(3)
C38 C37 C36 119.6(3)
C37 C38 C39 120.6(3)
C34 C39 C38 120.3(3)
C41 C40 C45 118.2(3)
C41 C40 C4 121.0(2)
C45 C40 C4 120.8(2)
C40 C41 C42 121.0(3)
C43 C42 C41 120.1(3)
C42 C43 C44 119.6(3)
C43 C44 C45 120.5(3)
C40 C45 C44 120.6(3)

loop_
_geom_bond_atom_site_label_1
_geom_bond_atom_site_label_2
_geom_bond_distance
Si1 O1 1.6976(17)
Si1 C7 1.878(3)
Si1 C15 1.904(3)
Si1 C12 1.907(3)
O1 C1 1.359(3)
C1 C5 1.352(4)
C1 C2 1.473(3)
C2 C3 1.355(4)
C2 C28 1.476(4)
C3 C34 1.478(3)
C3 C4 1.520(4)
C4 C5 1.516(3)
C4 C40 1.524(4)
C5 C6 1.454(3)
C6 C11 1.399(4)
C6 C7 1.419(4)
C7 C8 1.400(3)
C8 C9 1.390(4)
C9 C10 1.382(4)
C10 C11 1.387(4)
C12 C13 1.580(3)
C12 Si2 1.915(2)
C12 Si3 1.916(3)
C13 C14 1.541(4)
C14 C15 1.580(3)
C15 Si5 1.913(3)
C15 Si4 1.919(3)
Si2 C18 1.862(3)
Si2 C17 1.874(3)
Si2 C16 1.890(3)
Si3 C21 1.878(3)
Si3 C19 1.883(3)
Si3 C20 1.884(3)
Si4 C22 1.865(3)
Si4 C23 1.880(3)
Si4 C24 1.881(3)
Si5 C26 1.867(3)
Si5 C25 1.875(3)
Si5 C27 1.886(3)
C28 C29 1.387(4)
C28 C33 1.403(4)
C29 C30 1.385(4)
C30 C31 1.383(4)
C31 C32 1.379(4)
C32 C33 1.382(4)
C34 C39 1.391(4)
C34 C35 1.400(4)
C35 C36 1.388(4)
C36 C37 1.383(4)
C37 C38 1.376(4)
C38 C39 1.393(4)
C40 C41 1.382(4)
C40 C45 1.390(4)
C41 C42 1.395(4)
C42 C43 1.372(4)
C43 C44 1.375(5)
C44 C45 1.391(4)

loop_
_geom_torsion_atom_site_label_1
_geom_torsion_atom_site_label_2
_geom_torsion_atom_site_label_3
_geom_torsion_atom_site_label_4
_geom_torsion
C7 Si1 O1 C1 12.8(2)
C15 Si1 O1 C1 139.28(18)
C12 Si1 O1 C1 -113.33(19)
Si1 O1 C1 C5 -7.0(3)
Si1 O1 C1 C2 170.94(17)
C5 C1 C2 C3 -0.1(3)
O1 C1 C2 C3 -178.3(2)
C5 C1 C2 C28 174.0(2)
O1 C1 C2 C28 -4.2(4)
C1 C2 C3 C34 179.9(2)
C28 C2 C3 C34 5.6(4)
C1 C2 C3 C4 1.6(3)
C28 C2 C3 C4 -172.7(2)
C2 C3 C4 C5 -2.3(3)
C34 C3 C4 C5 179.3(2)
C2 C3 C4 C40 -129.0(2)
C34 C3 C4 C40 52.6(3)
O1 C1 C5 C6 -2.0(4)
C2 C1 C5 C6 179.9(2)
O1 C1 C5 C4 176.7(2)
C2 C1 C5 C4 -1.4(3)
C3 C4 C5 C1 2.2(3)
C40 C4 C5 C1 126.1(2)
C3 C4 C5 C6 -179.2(2)
C40 C4 C5 C6 -55.3(3)
C1 C5 C6 C11 179.2(2)
C4 C5 C6 C11 0.8(4)
C1 C5 C6 C7 0.5(4)
C4 C5 C6 C7 -177.9(2)
C11 C6 C7 C8 2.9(4)
C5 C6 C7 C8 -178.4(2)
C11 C6 C7 Si1 -170.17(19)
C5 C6 C7 Si1 8.5(3)
O1 Si1 C7 C8 173.5(2)
C15 Si1 C7 C8 52.6(2)
C12 Si1 C7 C8 -68.7(2)
O1 Si1 C7 C6 -13.7(2)
C15 Si1 C7 C6 -134.5(2)
C12 Si1 C7 C6 104.2(2)
C6 C7 C8 C9 -2.2(4)
Si1 C7 C8 C9 170.9(2)
C7 C8 C9 C10 -0.5(4)
C8 C9 C10 C11 2.3(4)
C9 C10 C11 C6 -1.5(4)
C7 C6 C11 C10 -1.2(4)
C5 C6 C11 C10 -179.8(2)
O1 Si1 C12 C13 -121.77(15)
C7 Si1 C12 C13 123.41(16)
C15 Si1 C12 C13 -7.00(17)
O1 Si1 C12 Si2 -7.19(16)
C7 Si1 C12 Si2 -122.01(14)
C15 Si1 C12 Si2 107.58(14)
O1 Si1 C12 Si3 116.57(12)
C7 Si1 C12 Si3 1.75(18)
C15 Si1 C12 Si3 -128.66(13)
Si1 C12 C13 C14 31.9(2)
Si2 C12 C13 C14 -87.8(2)
Si3 C12 C13 C14 154.01(17)
C12 C13 C14 C15 -50.7(3)
C13 C14 C15 Si1 40.0(2)
C13 C14 C15 Si5 -86.9(2)
C13 C14 C15 Si4 154.20(17)
O1 Si1 C15 C14 94.69(16)
C7 Si1 C15 C14 -148.96(15)
C12 Si1 C15 C14 -17.95(17)
O1 Si1 C15 Si5 -148.59(13)
C7 Si1 C15 Si5 -32.2(2)
C12 Si1 C15 Si5 98.77(16)
O1 Si1 C15 Si4 -23.67(14)
C7 Si1 C15 Si4 92.69(14)
C12 Si1 C15 Si4 -136.31(12)
C13 C12 Si2 C18 65.4(2)
Si1 C12 Si2 C18 -45.67(18)
Si3 C12 Si2 C18 -172.77(12)
C13 C12 Si2 C17 -175.07(17)
Si1 C12 Si2 C17 73.85(16)
Si3 C12 Si2 C17 -53.25(16)
C13 C12 Si2 C16 -51.7(2)
Si1 C12 Si2 C16 -162.78(15)
Si3 C12 Si2 C16 70.12(16)
C13 C12 Si3 C21 -33.6(2)
Si1 C12 Si3 C21 81.23(17)
Si2 C12 Si3 C21 -151.50(14)
C13 C12 Si3 C19 84.0(2)
Si1 C12 Si3 C19 -161.17(13)
Si2 C12 Si3 C19 -33.90(17)
C13 C12 Si3 C20 -155.94(17)
Si1 C12 Si3 C20 -41.16(17)
Si2 C12 Si3 C20 86.11(15)
C14 C15 Si4 C22 -31.9(2)
Si1 C15 Si4 C22 77.05(15)
Si5 C15 Si4 C22 -150.37(13)
C14 C15 Si4 C23 -154.45(18)
Si1 C15 Si4 C23 -45.47(17)
Si5 C15 Si4 C23 87.11(16)
C14 C15 Si4 C24 85.5(2)
Si1 C15 Si4 C24 -165.51(13)
Si5 C15 Si4 C24 -32.94(18)
C14 C15 Si5 C26 -176.89(17)
Si1 C15 Si5 C26 70.36(19)
Si4 C15 Si5 C26 -54.55(17)
C14 C15 Si5 C25 58.5(2)
Si1 C15 Si5 C25 -54.2(2)
Si4 C15 Si5 C25 -179.12(13)
C14 C15 Si5 C27 -55.1(2)
Si1 C15 Si5 C27 -167.84(17)
Si4 C15 Si5 C27 67.25(18)
C3 C2 C28 C29 -120.2(3)
C1 C2 C28 C29 66.6(4)
C3 C2 C28 C33 56.3(4)
C1 C2 C28 C33 -116.9(3)
C33 C28 C29 C30 -1.4(4)
C2 C28 C29 C30 175.1(2)
C28 C29 C30 C31 -0.1(4)
C29 C30 C31 C32 1.3(4)
C30 C31 C32 C33 -0.9(4)
C31 C32 C33 C28 -0.6(4)
C29 C28 C33 C32 1.8(4)
C2 C28 C33 C32 -174.9(2)
C2 C3 C34 C39 -132.7(3)
C4 C3 C34 C39 45.4(4)
C2 C3 C34 C35 45.2(4)
C4 C3 C34 C35 -136.7(3)
C39 C34 C35 C36 2.6(4)
C3 C34 C35 C36 -175.4(2)
C34 C35 C36 C37 -0.1(4)
C35 C36 C37 C38 -1.1(4)
C36 C37 C38 C39 -0.1(4)
C35 C34 C39 C38 -3.8(4)
C3 C34 C39 C38 174.1(2)
C37 C38 C39 C34 2.6(4)
C5 C4 C40 C41 -41.9(3)
C3 C4 C40 C41 76.8(3)
C5 C4 C40 C45 139.8(3)
C3 C4 C40 C45 -101.5(3)
C45 C40 C41 C42 -1.2(4)
C4 C40 C41 C42 -179.6(3)
C40 C41 C42 C43 1.5(5)
C41 C42 C43 C44 -0.7(5)
C42 C43 C44 C45 -0.3(5)
C41 C40 C45 C44 0.2(4)
C4 C40 C45 C44 178.6(3)
C43 C44 C45 C40 0.6(5)
